data_1530119
loop_
_publ_author_name
'Kalinin, V.R.'
'Ilyukhin, V.V.'
'Belov, N.V.'

_publ_section_title
;
 The crystal structure of the acid mixed potassium iodate nitrate K I O3 K
 N O3 (H I O3)2
;
_journal_name_full 'Doklady Akademii Nauk SSSR'
_journal_page_first 1340
_journal_page_last 1342
_journal_volume 239
_journal_year 1978
_chemical_formula_sum 'H2 I3 K2 N O12'
_chemical_name_systematic 'K I O3 K N O3 (H I O3)2'
_space_group_IT_number 19
_symmetry_space_group_name_Hall 'P 2ac 2ab'
_symmetry_space_group_name_H-M 'P 21 21 21'
_cell_angle_alpha 90
_cell_angle_beta 90
_cell_angle_gamma 90
_cell_formula_units_Z 4
_cell_length_a 7.109
_cell_length_b 10.638
_cell_length_c 15.57
_cell_volume 1177.490
_citation_journal_id_ASTM DANKAS
_cod_data_source_file Kalinin_DANKAS_1978_1332.cif
_cod_data_source_block H2I3K2N1O12
_cod_original_cell_volume 1177.49
_cod_original_formula_sum 'H2 I3 K2 N1 O12'
_cod_database_code 1530119

loop_
_symmetry_equiv_pos_as_xyz
x,y,z
-x+1/2,-y,z+1/2
x+1/2,-y+1/2,-z
-x,y+1/2,-z+1/2

loop_
_atom_site_label
_atom_site_type_symbol
_atom_site_fract_x
_atom_site_fract_y
_atom_site_fract_z
_atom_site_occupancy
_atom_site_U_iso_or_equiv
O7 O-2 0.1993 0.0991 0.7678 1 0.0
O11 O-2 0.0542 0.4923 0.3871 1 0.0
O2 O-2 0.2584 0.2179 0.0802 1 0.0
K1 K+1 0.1584 0.0289 0.5964 1 0.0
O12 O-2 0.1482 0.5083 0.256 1 0.0
N1 N+5 0.1694 0.4653 0.3272 1 0.0
O8 O-2 0.0159 0.3159 0.7581 1 0.0
O9 O-2 0.1375 0.2371 0.9118 1 0.0
I3 I+5 0.50453 0.32583 0.17717 1 0.0
I2 I+5 0.16039 0.37225 0.52985 1 0.0
O4 O-2 0.0462 0.2364 0.4887 1 0.0
I1 I+5 0.01774 0.26569 0.06896 1 0.0
O5 O-2 0.2329 0.3051 0.6363 1 0.0
O6 O-2 0.5335 0.5354 0.0677 1 0.0
K2 K+1 0.1441 0.1249 0.3311 1 0.0
O10 O-2 0.3052 0.3915 0.3434 1 0.0
O3 O-2 -0.0063 0.2729 0.1899 1 0.0
O1 O-2 0.5356 0.0682 0.9493 1 0.0
